data_1531101
loop_
_publ_author_name
'Ayala, A.'
'Paschoal, C.W.A.'
'Castellano, E.E.'
'Gesland, J.Y.'
'Ellena, J.'
'Moreira, R.L.'

_publ_section_title
;
 Single-crystal structure determination and infrared reflectivity study of
 the Li2 Ca Hf F8 scheelite
;
_journal_name_full 'Journal of Physics: Condensed Matter'
_journal_page_first 5485
_journal_page_last 5495
_journal_volume 14
_journal_year 2002
_chemical_formula_sum 'Ca F8 Hf Li2'
_chemical_name_systematic 'Li2 Ca Hf F8'
_space_group_IT_number 82
_symmetry_space_group_name_Hall 'I -4'
_symmetry_space_group_name_H-M 'I -4'
_cell_angle_alpha 90
_cell_angle_beta 90
_cell_angle_gamma 90
_cell_formula_units_Z 2
_cell_length_a 5.1063
_cell_length_b 5.1063
_cell_length_c 10.5248
_cell_volume 274.427
_citation_journal_id_ASTM JCOMEL
_cod_data_source_file Ayala_JCOMEL_2002_603.cif
_cod_data_source_block Ca1F8Hf1Li2
_cod_original_cell_volume 274.4268
_cod_original_formula_sum 'Ca1 F8 Hf1 Li2'
_cod_database_code 1531101

loop_
_symmetry_equiv_pos_as_xyz
x,y,z
y,-x,-z
-x,-y,z
-y,x,-z
x+1/2,y+1/2,z+1/2
y+1/2,-x+1/2,-z+1/2
-x+1/2,-y+1/2,z+1/2
-y+1/2,x+1/2,-z+1/2

loop_
_atom_site_label
_atom_site_type_symbol
_atom_site_fract_x
_atom_site_fract_y
_atom_site_fract_z
_atom_site_occupancy
_atom_site_U_iso_or_equiv
Li2 Li+1 0 0 0.5 1 0.0
Ca1 Ca+2 0.5 0.5 0.5 1 0.0
F2 F-1 0.2877 0.1468 0.4102 1 0.0
F1 F-1 0.2886 0.6868 0.3204 1 0.0
Hf1 Hf+4 0.5 0 0.25 1 0.0
Li1 Li+1 0 0.5 0.25 1 0.0
